data_2221155
loop_
_publ_author_name
'Su, Yu'
'He, Chuan'
'Sun, Zhi-Zhong'
'Hou, Guang-Feng'
'Gao, Jin-Sheng'

_publ_section_title
;Poly[[[diaquacobalt(II)]-bis[\m~2~-1,1'-(butane-1,4-diyl)diimidazole-\k^2^<i>N</i>^3^:<i>N</i>^3'^]]
 dinitrate]
;
_journal_coeditor_code NG2547
_journal_issue 3
_journal_name_full 'Acta Crystallographica Section E'
_journal_page_first m313
_journal_page_last m314
_journal_paper_doi 10.1107/S1600536809005881
_journal_volume 65
_journal_year 2009
_chemical_formula_iupac '[Co (C10 H14 N4)2 (H2 O)2] (N O3)2'
_chemical_formula_moiety 'C20 H32 Co N8 O2 2+, 2(N O3 -)'
_chemical_formula_sum 'C20 H32 Co N10 O8'
_chemical_formula_weight 599.49
_chemical_name_systematic
;
Poly[[[diaquacobalt(II)]-bis[\m~2~-1,1'-(butane-1,4-diyl)diimidazole-
\k^2^<i>N</i>^3^:<i>N</i>^3'^]] dinitrate]
;
_space_group_IT_number 2
_symmetry_cell_setting triclinic
_symmetry_space_group_name_Hall '-P 1'
_symmetry_space_group_name_H-M 'P -1'
_atom_sites_solution_hydrogens geom
_atom_sites_solution_primary direct
_atom_sites_solution_secondary difmap
_cell_angle_alpha 104.71(2)
_cell_angle_beta 97.14(3)
_cell_angle_gamma 98.89(3)
_cell_formula_units_Z 1
_cell_length_a 8.574(7)
_cell_length_b 8.692(6)
_cell_length_c 9.666(5)
_cell_measurement_reflns_used 6295
_cell_measurement_temperature 291(2)
_cell_measurement_theta_max 27.46
_cell_measurement_theta_min 3.00
_cell_volume 678.2(8)
_computing_cell_refinement 'RAPID-AUTO (Rigaku, 1998)'
_computing_data_collection 'RAPID-AUTO (Rigaku, 1998)'
_computing_data_reduction 'CrystalStructure (Rigaku/MSC, 2002)'
_computing_molecular_graphics 'SHELXTL (Sheldrick, 2008)'
_computing_publication_material 'SHELXL97 (Sheldrick, 2008)'
_computing_structure_refinement 'SHELXL97 (Sheldrick, 2008)'
_computing_structure_solution 'SHELXS97 (Sheldrick, 2008)'
_diffrn_ambient_temperature 291(2)
_diffrn_measured_fraction_theta_full 0.987
_diffrn_measured_fraction_theta_max 0.987
_diffrn_measurement_device_type 'Rigaku R-AXIS RAPID'
_diffrn_measurement_method \w
_diffrn_radiation_monochromator graphite
_diffrn_radiation_source 'fine-focus sealed tube'
_diffrn_radiation_type MoK\a
_diffrn_radiation_wavelength 0.71073
_diffrn_reflns_av_R_equivalents 0.0151
_diffrn_reflns_av_sigmaI/netI 0.0198
_diffrn_reflns_limit_h_max 11
_diffrn_reflns_limit_h_min -11
_diffrn_reflns_limit_k_max 11
_diffrn_reflns_limit_k_min -11
_diffrn_reflns_limit_l_max 12
_diffrn_reflns_limit_l_min -12
_diffrn_reflns_number 6717
_diffrn_reflns_theta_full 27.48
_diffrn_reflns_theta_max 27.48
_diffrn_reflns_theta_min 3.00
_diffrn_standards_decay_% 0
_diffrn_standards_interval_count 0
_diffrn_standards_interval_time 0
_diffrn_standards_number 0
_exptl_absorpt_coefficient_mu 0.695
_exptl_absorpt_correction_T_max 0.8415
_exptl_absorpt_correction_T_min 0.7445
_exptl_absorpt_correction_type multi-scan
_exptl_absorpt_process_details '(ABSCOR; Higashi, 1995)'
_exptl_crystal_colour brown
_exptl_crystal_density_diffrn 1.468
_exptl_crystal_density_method 'not measured'
_exptl_crystal_description block
_exptl_crystal_F_000 313
_exptl_crystal_size_max 0.45
_exptl_crystal_size_mid 0.28
_exptl_crystal_size_min 0.26
_refine_diff_density_max 0.352
_refine_diff_density_min -0.224
_refine_ls_extinction_method none
_refine_ls_goodness_of_fit_ref 1.160
_refine_ls_hydrogen_treatment constr
_refine_ls_matrix_type full
_refine_ls_number_parameters 178
_refine_ls_number_reflns 3073
_refine_ls_number_restraints 0
_refine_ls_restrained_S_all 1.160
_refine_ls_R_factor_all 0.0330
_refine_ls_R_factor_gt 0.0307
_refine_ls_shift/su_max 0.000
_refine_ls_shift/su_mean 0.000
_refine_ls_structure_factor_coef Fsqd
_refine_ls_weighting_details 'calc w=1/[\s^2^(Fo^2^)+(0.0539P)^2^+0.1966P] where P=(Fo^2^+2Fc^2^)/3'
_refine_ls_weighting_scheme calc
_refine_ls_wR_factor_gt 0.0908
_refine_ls_wR_factor_ref 0.0963
_reflns_number_gt 2888
_reflns_number_total 3073
_reflns_threshold_expression I>2\s(I)
_cod_data_source_file ng2547.cif
_cod_data_source_block I
_cod_depositor_comments
;
The following automatic conversions were performed:
'_exptl_absorpt_correction_type' value 'Multi-scan' changed to
'multi-scan' according to
'/home/saulius/struct/CIF-dictionaries/cif_core.dic' dictionary named
'cif_core.dic' version 2.4.1 from 2010-06-29.

Automatic conversion script
Id: cif_fix_enum 1527 2010-12-29 10:47:43Z saulius 

The following automatic conversions were performed:

'_exptl_absorpt_correction_type' value 'Multi-scan' changed to
'multi-scan' according to
/home/saulius/struct/CIF-dictionaries/cif_core.dic dictionary named
'cif_core.dic' version 2.4.1 from 2010-06-29.

Automatic conversion script
Id: cif_fix_values 1715 2011-07-08 13:25:40Z adriana 
;
_cod_original_sg_symbol_H-M ' P -1'
_cod_database_code 2221155
_cod_database_fobs_code 2221155

loop_
_symmetry_equiv_pos_as_xyz
'x, y, z'
'-x, -y, -z'

loop_
_atom_site_type_symbol
_atom_site_label
_atom_site_fract_x
_atom_site_fract_y
_atom_site_fract_z
_atom_site_U_iso_or_equiv
_atom_site_adp_type
_atom_site_calc_flag
_atom_site_refinement_flags
_atom_site_occupancy
_atom_site_disorder_assembly
_atom_site_disorder_group
C C1 0.1755(2) 0.2246(2) 0.53022(19) 0.0325(4) Uani d . 1 . .
H H1 0.2106 0.2822 0.6272 0.039 Uiso calc R 1 . .
C C2 0.0680(2) 0.1572(2) 0.30656(19) 0.0336(4) Uani d . 1 . .
H H2 0.0131 0.1605 0.2184 0.040 Uiso calc R 1 . .
C C3 0.1346(2) 0.0324(2) 0.3277(2) 0.0372(4) Uani d . 1 . .
H H3 0.1343 -0.0642 0.2586 0.045 Uiso calc R 1 . .
C C4 0.2858(2) -0.0192(3) 0.5505(2) 0.0424(5) Uani d . 1 . .
H H4 0.2518 -0.1333 0.4989 0.051 Uiso calc R 1 . .
H H5 0.2548 -0.0033 0.6455 0.051 Uiso calc R 1 . .
C C5 0.4672(2) 0.0257(2) 0.5695(2) 0.0386(4) Uani d . 1 . .
H H6 0.4997 0.1423 0.6092 0.046 Uiso calc R 1 . .
H H7 0.5142 -0.0241 0.6393 0.046 Uiso calc R 1 . .
C C6 0.2528(2) 0.6569(2) 0.77832(18) 0.0304(3) Uani d . 1 . .
H H8 0.1736 0.6650 0.8359 0.036 Uiso calc R 1 . .
C C7 0.3724(2) 0.6120(2) 0.59375(19) 0.0315(3) Uani d . 1 . .
H H9 0.3904 0.5825 0.4985 0.038 Uiso calc R 1 . .
C C8 0.4887(2) 0.6696(2) 0.7135(2) 0.0352(4) Uani d . 1 . .
H H10 0.5989 0.6866 0.7159 0.042 Uiso calc R 1 . .
C C9 0.4832(3) 0.7684(3) 0.9839(2) 0.0437(5) Uani d . 1 . .
H H11 0.5643 0.7091 1.0092 0.052 Uiso calc R 1 . .
H H12 0.4018 0.7584 1.0441 0.052 Uiso calc R 1 . .
C C10 0.5592(2) 0.9465(3) 1.0135(2) 0.0449(5) Uani d . 1 . .
H H13 0.6130 0.9868 1.1137 0.054 Uiso calc R 1 . .
H H14 0.6398 0.9550 0.9523 0.054 Uiso calc R 1 . .
Co Co1 0.0000 0.5000 0.5000 0.02274(11) Uani d S 1 . .
N N1 0.09324(17) 0.27910(17) 0.43482(15) 0.0296(3) Uani d . 1 . .
N N2 0.20264(17) 0.07610(18) 0.47097(17) 0.0318(3) Uani d . 1 . .
N N3 0.22398(16) 0.60381(16) 0.63499(15) 0.0273(3) Uani d . 1 . .
N N4 0.41025(18) 0.69767(19) 0.83026(16) 0.0329(3) Uani d . 1 . .
N N5 0.8937(2) 0.6642(2) 0.02300(18) 0.0456(4) Uani d . 1 . .
O O1 0.08701(16) 0.57801(16) 0.32103(13) 0.0362(3) Uani d . 1 . .
H H15 0.1299 0.5143 0.2619 0.054 Uiso d R 1 . .
H H16 0.0215 0.6177 0.2734 0.054 Uiso d R 1 . .
O O2 0.8432(2) 0.6759(3) 0.13902(17) 0.0653(5) Uani d . 1 . .
O O3 1.0374(3) 0.7011(3) 0.0241(2) 0.0777(6) Uani d . 1 . .
O O4 0.7986(3) 0.6117(3) -0.09384(18) 0.0784(7) Uani d . 1 . .

loop_
_atom_site_aniso_label
_atom_site_aniso_U_11
_atom_site_aniso_U_22
_atom_site_aniso_U_33
_atom_site_aniso_U_12
_atom_site_aniso_U_13
_atom_site_aniso_U_23
C1 0.0368(9) 0.0342(9) 0.0280(8) 0.0154(7) 0.0043(6) 0.0069(6)
C2 0.0329(9) 0.0340(9) 0.0296(8) 0.0099(7) -0.0003(6) 0.0018(7)
C3 0.0351(9) 0.0295(8) 0.0410(10) 0.0095(7) 0.0044(7) -0.0016(7)
C4 0.0378(10) 0.0439(10) 0.0616(12) 0.0199(8) 0.0163(9) 0.0325(9)
C5 0.0347(9) 0.0401(10) 0.0481(11) 0.0173(8) 0.0071(8) 0.0188(8)
C6 0.0275(8) 0.0326(8) 0.0281(8) 0.0071(6) 0.0016(6) 0.0040(6)
C7 0.0294(8) 0.0352(9) 0.0289(8) 0.0104(7) 0.0043(6) 0.0050(6)
C8 0.0252(8) 0.0408(9) 0.0361(9) 0.0074(7) 0.0022(7) 0.0052(7)
C9 0.0417(10) 0.0535(12) 0.0264(9) 0.0104(9) -0.0092(7) 0.0006(8)
C10 0.0347(10) 0.0518(12) 0.0331(10) 0.0069(8) -0.0095(7) -0.0068(8)
Co1 0.02260(16) 0.02296(16) 0.02042(16) 0.00763(11) -0.00069(10) 0.00224(11)
N1 0.0317(7) 0.0279(7) 0.0289(7) 0.0123(6) 0.0024(5) 0.0046(5)
N2 0.0292(7) 0.0300(7) 0.0415(8) 0.0124(6) 0.0095(6) 0.0137(6)
N3 0.0256(7) 0.0269(7) 0.0267(7) 0.0074(5) -0.0003(5) 0.0034(5)
N4 0.0286(7) 0.0367(8) 0.0273(7) 0.0071(6) -0.0034(5) 0.0017(6)
N5 0.0577(11) 0.0593(11) 0.0302(8) 0.0315(9) 0.0132(7) 0.0166(7)
O1 0.0396(7) 0.0424(7) 0.0261(6) 0.0096(5) 0.0033(5) 0.0091(5)
O2 0.0727(12) 0.0991(15) 0.0351(8) 0.0308(11) 0.0235(8) 0.0233(9)
O3 0.0612(12) 0.1029(17) 0.0649(12) 0.0139(11) 0.0261(10) 0.0096(11)
O4 0.0786(13) 0.1321(19) 0.0324(8) 0.0623(13) 0.0048(8) 0.0143(10)

loop_
_atom_type_symbol
_atom_type_description
_atom_type_scat_dispersion_real
_atom_type_scat_dispersion_imag
_atom_type_scat_source
C C 0.0033 0.0016 'International Tables Vol C Tables 4.2.6.8 and 6.1.1.4'
H H 0.0000 0.0000 'International Tables Vol C Tables 4.2.6.8 and 6.1.1.4'
Co Co 0.3494 0.9721 'International Tables Vol C Tables 4.2.6.8 and 6.1.1.4'
N N 0.0061 0.0033 'International Tables Vol C Tables 4.2.6.8 and 6.1.1.4'
O O 0.0106 0.0060 'International Tables Vol C Tables 4.2.6.8 and 6.1.1.4'

loop_
_geom_angle_atom_site_label_1
_geom_angle_atom_site_label_2
_geom_angle_atom_site_label_3
_geom_angle_site_symmetry_1
_geom_angle_site_symmetry_3
_geom_angle
_geom_angle_publ_flag
N1 C1 N2 . . 112.01(16) ?
N1 C1 H1 . . 124.0 ?
N2 C1 H1 . . 124.0 ?
C3 C2 N1 . . 110.00(16) ?
C3 C2 H2 . . 125.0 ?
N1 C2 H2 . . 125.0 ?
C2 C3 N2 . . 106.29(15) ?
C2 C3 H3 . . 126.9 ?
N2 C3 H3 . . 126.9 ?
N2 C4 C5 . . 113.21(16) ?
N2 C4 H4 . . 108.9 ?
C5 C4 H4 . . 108.9 ?
N2 C4 H5 . . 108.9 ?
C5 C4 H5 . . 108.9 ?
H4 C4 H5 . . 107.8 ?
C5 C5 C4 2_656 . 113.9(2) ?
C5 C5 H6 2_656 . 108.8 ?
C4 C5 H6 . . 108.8 ?
C5 C5 H7 2_656 . 108.8 ?
C4 C5 H7 . . 108.8 ?
H6 C5 H7 . . 107.7 ?
N3 C6 N4 . . 111.57(16) ?
N3 C6 H8 . . 124.2 ?
N4 C6 H8 . . 124.2 ?
C8 C7 N3 . . 109.66(16) ?
C8 C7 H9 . . 125.2 ?
N3 C7 H9 . . 125.2 ?
C7 C8 N4 . . 105.97(16) ?
C7 C8 H10 . . 127.0 ?
N4 C8 H10 . . 127.0 ?
N4 C9 C10 . . 110.98(17) ?
N4 C9 H11 . . 109.4 ?
C10 C9 H11 . . 109.4 ?
N4 C9 H12 . . 109.4 ?
C10 C9 H12 . . 109.4 ?
H11 C9 H12 . . 108.0 ?
C10 C10 C9 2_677 . 114.1(2) ?
C10 C10 H13 2_677 . 108.7 ?
C9 C10 H13 . . 108.7 ?
C10 C10 H14 2_677 . 108.7 ?
C9 C10 H14 . . 108.7 ?
H13 C10 H14 . . 107.6 ?
N3 Co1 N3 . 2_566 180.0 ?
N3 Co1 N1 . 2_566 93.01(7) ?
N3 Co1 N1 2_566 2_566 86.99(7) ?
N3 Co1 N1 . . 86.99(7) yes
N3 Co1 N1 2_566 . 93.01(7) ?
N1 Co1 N1 2_566 . 180.0 ?
N3 Co1 O1 . 2_566 89.33(7) ?
N3 Co1 O1 2_566 2_566 90.67(7) ?
N1 Co1 O1 2_566 2_566 89.79(6) ?
N1 Co1 O1 . 2_566 90.21(6) ?
N3 Co1 O1 . . 90.67(7) yes
N3 Co1 O1 2_566 . 89.33(7) ?
N1 Co1 O1 2_566 . 90.21(6) ?
N1 Co1 O1 . . 89.79(6) yes
O1 Co1 O1 2_566 . 180.0 ?
C1 N1 C2 . . 104.72(15) ?
C1 N1 Co1 . . 121.60(12) ?
C2 N1 Co1 . . 133.01(12) ?
C1 N2 C3 . . 106.97(15) ?
C1 N2 C4 . . 124.90(17) ?
C3 N2 C4 . . 128.10(16) ?
C6 N3 C7 . . 105.41(14) ?
C6 N3 Co1 . . 127.19(12) ?
C7 N3 Co1 . . 126.95(12) ?
C6 N4 C8 . . 107.39(15) ?
C6 N4 C9 . . 125.56(17) ?
C8 N4 C9 . . 126.96(16) ?
O3 N5 O2 . . 119.7(2) ?
O3 N5 O4 . . 120.4(2) ?
O2 N5 O4 . . 119.8(2) ?
Co1 O1 H15 . . 119.0 ?
Co1 O1 H16 . . 115.0 ?
H15 O1 H16 . . 109.0 ?

loop_
_geom_bond_atom_site_label_1
_geom_bond_atom_site_label_2
_geom_bond_site_symmetry_2
_geom_bond_distance
_geom_bond_publ_flag
C1 N1 . 1.318(2) ?
C1 N2 . 1.341(2) ?
C1 H1 . 0.9300 ?
C2 C3 . 1.350(3) ?
C2 N1 . 1.379(2) ?
C2 H2 . 0.9300 ?
C3 N2 . 1.366(3) ?
C3 H3 . 0.9300 ?
C4 N2 . 1.469(2) ?
C4 C5 . 1.519(3) ?
C4 H4 . 0.9700 ?
C4 H5 . 0.9700 ?
C5 C5 2_656 1.510(4) ?
C5 H6 . 0.9700 ?
C5 H7 . 0.9700 ?
C6 N3 . 1.322(2) ?
C6 N4 . 1.339(2) ?
C6 H8 . 0.9300 ?
C7 C8 . 1.360(3) ?
C7 N3 . 1.377(2) ?
C7 H9 . 0.9300 ?
C8 N4 . 1.373(2) ?
C8 H10 . 0.9300 ?
C9 N4 . 1.470(2) ?
C9 C10 . 1.523(3) ?
C9 H11 . 0.9700 ?
C9 H12 . 0.9700 ?
C10 C10 2_677 1.521(4) ?
C10 H13 . 0.9700 ?
C10 H14 . 0.9700 ?
Co1 N3 . 2.109(2) yes
Co1 N3 2_566 2.109(2) ?
Co1 N1 2_566 2.1697(18) ?
Co1 N1 . 2.1697(18) yes
Co1 O1 2_566 2.1838(16) ?
Co1 O1 . 2.1838(16) yes
N5 O3 . 1.222(3) ?
N5 O2 . 1.238(2) ?
N5 O4 . 1.243(3) ?
O1 H15 . 0.8501 ?
O1 H16 . 0.8500 ?

loop_
_geom_hbond_atom_site_label_D
_geom_hbond_atom_site_label_H
_geom_hbond_atom_site_label_A
_geom_hbond_site_symmetry_A
_geom_hbond_distance_DH
_geom_hbond_distance_HA
_geom_hbond_distance_DA
_geom_hbond_angle_DHA
O1 H15 O4 2_665 0.85 1.94 2.775(3) 166.6
O1 H16 O2 1_455 0.85 2.09 2.930(3) 170.7
